data_1557664
loop_
_publ_author_name
'Chen, Xue'
'Liu, Zheng-Fei'
'Jin, Wei Jun'

_publ_section_title
;
 The Effect of Electron Donation and Intermolecular Interactions on
 Ultralong Phosphorescence Lifetime of 4-Carnoyl Phenylboronic Acids.
;
_journal_name_full 'The journal of physical chemistry. A'
_journal_paper_doi 10.1021/acs.jpca.9b11943
_journal_year 2020
_chemical_formula_moiety 'C7 H7 B O3'
_chemical_formula_sum 'C7 H7 B O3'
_chemical_formula_weight 149.94
_space_group_crystal_system monoclinic
_space_group_IT_number 9
_space_group_name_Hall 'I -2ya'
_space_group_name_H-M_alt 'I 1 a 1'
_atom_sites_solution_hydrogens geom
_atom_sites_solution_primary iterative
_audit_creation_date 2019-10-16
_audit_creation_method
;
Olex2 1.2
(compiled 2018.05.29 svn.r3508 for OlexSys, GUI svn.r5506)
;
_cell_angle_alpha 90
_cell_angle_beta 100.286(7)
_cell_angle_gamma 90
_cell_formula_units_Z 4
_cell_length_a 7.1663(5)
_cell_length_b 9.8589(5)
_cell_length_c 9.8650(6)
_cell_measurement_reflns_used 1050
_cell_measurement_temperature 100.00(10)
_cell_measurement_theta_max 71.3930
_cell_measurement_theta_min 6.3690
_cell_volume 685.78(7)
_computing_cell_refinement 'CrysAlisPro 1.171.39.46e (Rigaku OD, 2018)'
_computing_data_collection 'CrysAlisPro 1.171.39.46e (Rigaku OD, 2018)'
_computing_data_reduction 'CrysAlisPro 1.171.39.46e (Rigaku OD, 2018)'
_computing_molecular_graphics 'Olex2 (Dolomanov et al., 2009)'
_computing_publication_material 'Olex2 (Dolomanov et al., 2009)'
_computing_structure_refinement 'ShelXL (Sheldrick, 2015)'
_computing_structure_solution 'olex2.solve (Bourhis et al., 2015)'
_diffrn_ambient_environment N~2~
_diffrn_ambient_temperature 100.00(10)
_diffrn_detector 'CCD plate'
_diffrn_detector_area_resol_mean 5.3127
_diffrn_detector_type AtlasS2
_diffrn_measured_fraction_theta_full 1.000
_diffrn_measured_fraction_theta_max 0.987
_diffrn_measurement_details
;
List of Runs (angles in degrees, time in seconds):

  # Type    Start    End  Width  t~exp~   \w     \q     \k     \f   Frames
--------------------------------------------------------------------------
  1  \w    -64.00  33.00   1.00    5.07    --  -41.49  37.00-120.00   97
  2  \w    -88.00  -7.00   1.00    5.07    --  -41.49 125.00 -60.00   81
  3  \w   -115.00 -25.00   1.00    5.07    --  -41.49 -57.00  90.00   90
  4  \w      2.00  30.00   1.00    5.07    --   41.49 -99.00 -60.00   28
  5  \w     53.00  94.00   1.00   20.25    --  104.69  15.00-180.00   41
  6  \w     43.00  69.00   1.00   20.25    --  104.69 -30.00  30.00   26
  7  \w    101.00 163.00   1.00   20.25    --  104.69 125.00 150.00   62
  8  \w     54.00  80.00   1.00   20.25    --  104.69-125.00  30.00   26
  9  \w     89.00 130.00   1.00   20.25    --  104.69 -30.00  30.00   41
 10  \w    105.00 177.00   1.00   20.25    --  104.69 125.00   0.00   72
 11  \w     81.00 178.00   1.00   20.25    --  104.69  45.00-150.00   97
 12  \w    128.00 154.00   1.00   20.25    --  104.69  15.00-180.00   26
 13  \w     74.00 106.00   1.00   20.25    --  104.69 -94.00  30.00   32
 14  \w     59.00 116.00   1.00   20.25    --  104.69-125.00 -30.00   57
 15  \w     31.00 125.00   1.00   20.25    --  104.69 -77.00  90.00   94
 16  \w     29.00 133.00   1.00   20.25    --  104.69 -30.00-150.00  104
;
_diffrn_measurement_device 'four-circle diffractometer'
_diffrn_measurement_device_type 'SuperNova, Dual, Cu at home/near, AtlasS2'
_diffrn_measurement_method '\w scans'
_diffrn_orient_matrix_type 'CrysAlisPro convention (1999,Acta A55,543-557)'
_diffrn_orient_matrix_UB_11 -0.1000167000
_diffrn_orient_matrix_UB_12 -0.0287660000
_diffrn_orient_matrix_UB_13 -0.1488741000
_diffrn_orient_matrix_UB_21 0.1917793000
_diffrn_orient_matrix_UB_22 0.0095500000
_diffrn_orient_matrix_UB_23 -0.0493122000
_diffrn_orient_matrix_UB_31 0.0308305000
_diffrn_orient_matrix_UB_32 -0.1532139000
_diffrn_orient_matrix_UB_33 0.0249731000
_diffrn_radiation_monochromator mirror
_diffrn_radiation_probe x-ray
_diffrn_radiation_type CuK\a
_diffrn_radiation_wavelength 1.54184
_diffrn_reflns_av_R_equivalents 0.0402
_diffrn_reflns_av_unetI/netI 0.0440
_diffrn_reflns_Laue_measured_fraction_full 1.000
_diffrn_reflns_Laue_measured_fraction_max 0.987
_diffrn_reflns_limit_h_max 8
_diffrn_reflns_limit_h_min -8
_diffrn_reflns_limit_k_max 6
_diffrn_reflns_limit_k_min -12
_diffrn_reflns_limit_l_max 11
_diffrn_reflns_limit_l_min -12
_diffrn_reflns_number 1970
_diffrn_reflns_point_group_measured_fraction_full 0.895
_diffrn_reflns_point_group_measured_fraction_max 0.873
_diffrn_reflns_theta_full 67.684
_diffrn_reflns_theta_max 71.520
_diffrn_reflns_theta_min 6.399
_diffrn_source 'micro-focus sealed X-ray tube'
_diffrn_source_type 'SuperNova (Cu) X-ray Source'
_exptl_absorpt_coefficient_mu 0.926
_exptl_absorpt_correction_T_max 1.00000
_exptl_absorpt_correction_T_min 0.54386
_exptl_absorpt_correction_type multi-scan
_exptl_absorpt_process_details
;
CrysAlisPro 1.171.39.46e (Rigaku Oxford Diffraction, 2018)
Empirical absorption correction using spherical harmonics,
 implemented in SCALE3 ABSPACK scaling algorithm.
;
_exptl_crystal_colour 'clear light white'
_exptl_crystal_density_diffrn 1.452
_exptl_crystal_description plate
_exptl_crystal_F_000 312
_exptl_crystal_size_max 0.06
_exptl_crystal_size_mid 0.05
_exptl_crystal_size_min 0.02
_refine_diff_density_max 0.483
_refine_diff_density_min -0.357
_refine_diff_density_rms 0.087
_refine_ls_abs_structure_details
;
 Flack x determined using 409 quotients [(I+)-(I-)]/[(I+)+(I-)]
 (Parsons, Flack and Wagner, Acta Cryst. B69 (2013) 249-259).
;
_refine_ls_abs_structure_Flack -0.1(3)
_refine_ls_extinction_method none
_refine_ls_goodness_of_fit_ref 1.043
_refine_ls_hydrogen_treatment constr
_refine_ls_matrix_type full
_refine_ls_number_parameters 102
_refine_ls_number_reflns 1161
_refine_ls_number_restraints 2
_refine_ls_restrained_S_all 1.042
_refine_ls_R_factor_all 0.0605
_refine_ls_R_factor_gt 0.0563
_refine_ls_shift/su_max 0.000
_refine_ls_shift/su_mean 0.000
_refine_ls_structure_factor_coef Fsqd
_refine_ls_weighting_details 'w=1/[\s^2^(Fo^2^)+(0.1103P)^2^] where P=(Fo^2^+2Fc^2^)/3'
_refine_ls_weighting_scheme calc
_refine_ls_wR_factor_gt 0.1491
_refine_ls_wR_factor_ref 0.1554
_reflns_Friedel_coverage 0.762
_reflns_Friedel_fraction_full 0.790
_reflns_Friedel_fraction_max 0.758
_reflns_number_gt 1081
_reflns_number_total 1161
_reflns_threshold_expression 'I > 2\s(I)'
_cod_data_source_file jp9b11943_si_001.cif
_cod_data_source_block 20190512d
_cod_original_sg_symbol_H-M 'I a'
_cod_database_code 1557664
_shelx_shelxl_version_number 2014/7
_chemical_oxdiff_formula C1H1B1O1
_shelx_space_group_comment
;
The symmetry employed for this shelxl refinement is uniquely defined
by the following loop, which should always be used as a source of
symmetry information in preference to the above space-group names.
They are only intended as comments.
;
_shelx_estimated_absorpt_t_max 0.982
_shelx_estimated_absorpt_t_min 0.947
_reflns_odcompleteness_completeness 100.00
_reflns_odcompleteness_iscentric 1
_reflns_odcompleteness_theta 66.97
_olex2_refinement_description
;
1. Fixed Uiso
 At 1.2 times of:
  All C(H) groups
 At 1.5 times of:
  All O(H) groups
2.a Aromatic/amide H refined with riding coordinates:
 C4(H4), C3(H3), C1(H1a), C7(H7), C6(H6)
2.b Idealised tetrahedral OH refined as rotating group:
 O1(H1), O2(H2)
;
_olex2_submission_special_instructions 'No special instructions were received'
_oxdiff_exptl_absorpt_empirical_details
;
Empirical correction (ABSPACK) includes:
- Absorption correction using spherical harmonics
- Frame scaling
;
_oxdiff_exptl_absorpt_empirical_full_max 2.089
_oxdiff_exptl_absorpt_empirical_full_min 0.284

loop_
_space_group_symop_operation_xyz
'x, y, z'
'x+1/2, -y, z'
'x+1/2, y+1/2, z+1/2'
'x+1, -y+1/2, z+1/2'

loop_
_atom_site_label
_atom_site_type_symbol
_atom_site_fract_x
_atom_site_fract_y
_atom_site_fract_z
_atom_site_U_iso_or_equiv
_atom_site_adp_type
_atom_site_occupancy
_atom_site_site_symmetry_order
_atom_site_calc_flag
_atom_site_refinement_flags_posn
_atom_site_refinement_flags_adp
_atom_site_refinement_flags_occupancy
_atom_site_disorder_assembly
_atom_site_disorder_group
O1 O -0.5184(5) -0.1936(2) -0.6198(3) 0.0233(8) Uani 1 1 d . . . . .
H1 H -0.5172 -0.2425 -0.6868 0.035 Uiso 1 1 calc GR . . . .
C4 C -0.5833(7) -0.5043(4) -0.6206(4) 0.0196(9) Uani 1 1 d . . . . .
H4 H -0.6388 -0.4580 -0.6998 0.024 Uiso 1 1 calc R . . . .
C3 C -0.5835(7) -0.6451(3) -0.6199(4) 0.0196(10) Uani 1 1 d . . . . .
H3 H -0.6403 -0.6926 -0.6979 0.023 Uiso 1 1 calc R . . . .
O2 O -0.4714(5) -0.2055(2) -0.3797(3) 0.0204(8) Uani 1 1 d . . . . .
H2 H -0.4766 -0.1233 -0.3928 0.031 Uiso 1 1 calc GR . . . .
C5 C -0.5002(8) -0.4309(3) -0.5034(6) 0.0185(8) Uani 1 1 d . . . . .
C2 C -0.4981(9) -0.7157(3) -0.5014(6) 0.0199(8) Uani 1 1 d . . . . .
C1 C -0.5001(10) -0.8648(3) -0.5024(5) 0.0225(8) Uani 1 1 d . . . . .
H1A H -0.5612 -0.9092 -0.5812 0.027 Uiso 1 1 calc R . . . .
B1 B -0.4971(10) -0.2712(4) -0.5034(6) 0.0201(8) Uani 1 1 d . . . . .
C7 C -0.4165(7) -0.6439(3) -0.3838(4) 0.0186(10) Uani 1 1 d . . . . .
H7 H -0.3614 -0.6903 -0.3047 0.022 Uiso 1 1 calc R . . . .
O3 O -0.4247(5) -0.9331(2) -0.4039(3) 0.0254(7) Uani 1 1 d . . . . .
C6 C -0.4177(7) -0.5035(3) -0.3850(4) 0.0180(9) Uani 1 1 d . . . . .
H6 H -0.3631 -0.4564 -0.3061 0.022 Uiso 1 1 calc R . . . .

loop_
_atom_site_aniso_label
_atom_site_aniso_U_11
_atom_site_aniso_U_22
_atom_site_aniso_U_33
_atom_site_aniso_U_23
_atom_site_aniso_U_13
_atom_site_aniso_U_12
O1 0.043(2) 0.0146(11) 0.0153(13) -0.0004(10) 0.0137(13) -0.0013(12)
C4 0.027(2) 0.0197(16) 0.014(2) 0.0029(15) 0.0085(19) 0.0016(16)
C3 0.025(2) 0.0191(16) 0.017(2) -0.0025(14) 0.009(2) -0.0016(16)
O2 0.0360(19) 0.0111(10) 0.0165(14) 0.0008(10) 0.0113(12) -0.0003(11)
C5 0.0242(16) 0.0177(16) 0.0164(16) 0.0009(17) 0.0115(13) 0.002(2)
C2 0.0295(17) 0.0161(15) 0.0178(16) -0.0003(16) 0.0141(13) -0.0007(19)
C1 0.0338(17) 0.0182(16) 0.0180(15) -0.0072(17) 0.0112(12) -0.004(2)
B1 0.0270(18) 0.0200(18) 0.0160(17) -0.001(2) 0.0107(13) 0.003(2)
C7 0.030(3) 0.0182(16) 0.0101(17) 0.0026(15) 0.0095(19) 0.0016(17)
O3 0.0431(17) 0.0151(10) 0.0193(14) 0.0033(10) 0.0095(12) 0.0011(11)
C6 0.026(2) 0.0169(15) 0.014(2) -0.0022(16) 0.0104(18) 0.0005(17)

loop_
_atom_type_symbol
_atom_type_description
_atom_type_scat_dispersion_real
_atom_type_scat_dispersion_imag
_atom_type_scat_source
C C 0.0181 0.0091 'International Tables Vol C Tables 4.2.6.8 and 6.1.1.4'
H H 0.0000 0.0000 'International Tables Vol C Tables 4.2.6.8 and 6.1.1.4'
B B 0.0090 0.0039 'International Tables Vol C Tables 4.2.6.8 and 6.1.1.4'
O O 0.0492 0.0322 'International Tables Vol C Tables 4.2.6.8 and 6.1.1.4'

loop_
_geom_angle_atom_site_label_1
_geom_angle_atom_site_label_2
_geom_angle_atom_site_label_3
_geom_angle
_geom_angle_site_symmetry_1
_geom_angle_site_symmetry_3
_geom_angle_publ_flag
B1 O1 H1 109.5 . . ?
C3 C4 H4 119.6 . . ?
C3 C4 C5 120.8(4) . . ?
C5 C4 H4 119.6 . . ?
C4 C3 H3 120.0 . . ?
C4 C3 C2 120.0(4) . . ?
C2 C3 H3 120.0 . . ?
B1 O2 H2 109.5 . . ?
C4 C5 B1 121.3(4) . . ?
C4 C5 C6 118.4(3) . . ?
C6 C5 B1 120.3(5) . . ?
C3 C2 C1 119.2(5) . . ?
C7 C2 C3 119.8(3) . . ?
C7 C2 C1 121.0(5) . . ?
C2 C1 H1A 118.6 . . ?
O3 C1 C2 122.8(5) . . ?
O3 C1 H1A 118.6 . . ?
O1 B1 C5 124.1(4) . . ?
O2 B1 O1 117.6(3) . . ?
O2 B1 C5 118.3(4) . . ?
C2 C7 H7 120.0 . . ?
C6 C7 C2 119.9(4) . . ?
C6 C7 H7 120.0 . . ?
C5 C6 H6 119.4 . . ?
C7 C6 C5 121.1(4) . . ?
C7 C6 H6 119.4 . . ?

loop_
_geom_bond_atom_site_label_1
_geom_bond_atom_site_label_2
_geom_bond_distance
_geom_bond_site_symmetry_2
_geom_bond_publ_flag
O1 H1 0.8200 . ?
O1 B1 1.365(6) . ?
C4 H4 0.9300 . ?
C4 C3 1.388(5) . ?
C4 C5 1.404(7) . ?
C3 H3 0.9300 . ?
C3 C2 1.404(8) . ?
O2 H2 0.8200 . ?
O2 B1 1.365(6) . ?
C5 B1 1.574(4) . ?
C5 C6 1.407(7) . ?
C2 C1 1.470(4) . ?
C2 C7 1.395(7) . ?
C1 H1A 0.9300 . ?
C1 O3 1.226(6) . ?
C7 H7 0.9300 . ?
C7 C6 1.384(5) . ?
C6 H6 0.9300 . ?
